data_7045529
loop_
_publ_author_name
'Upmann, Daniel'
'Jones, Peter G.'

_publ_section_title
;
 Bromination and iodination of diphosphane dichalcogenides.
;
_journal_issue 8
_journal_name_full 'Dalton transactions (Cambridge, England : 2003)'
_journal_page_first 2748
_journal_page_last 2758
_journal_paper_doi 10.1039/c7dt04531j
_journal_volume 47
_journal_year 2018
_chemical_formula_sum 'C26 H62 Br6 O4 P4 Se2'
_chemical_formula_weight 1200.02
_space_group_IT_number 2
_space_group_name_Hall '-P 1'
_space_group_name_H-M_alt 'P -1'
_symmetry_cell_setting triclinic
_symmetry_space_group_name_Hall '-P 1'
_symmetry_space_group_name_H-M 'P -1'
_atom_sites_solution_hydrogens geom
_atom_sites_solution_primary direct
_atom_sites_solution_secondary difmap
_audit_creation_method SHELXL-97
_audit_update_record
;
2016-07-27 deposited with the CCDC.
2018-02-02 downloaded from the CCDC.
;
_cell_angle_alpha 81.773(4)
_cell_angle_beta 73.151(4)
_cell_angle_gamma 73.308(4)
_cell_formula_units_Z 2
_cell_length_a 10.2092(4)
_cell_length_b 13.8414(5)
_cell_length_c 16.6253(6)
_cell_measurement_reflns_used 29933
_cell_measurement_temperature 100(2)
_cell_measurement_theta_max 30.7180
_cell_measurement_theta_min 2.5550
_cell_volume 2149.13(15)
_computing_cell_refinement
;
CrysAlisPro, Agilent Technologies,
Version 1.171.37.35 (release 13-08-2014 CrysAlis171 .NET)
(compiled Aug 13 2014,18:06:01)
;
_computing_data_collection
;
CrysAlisPro, Agilent Technologies,
Version 1.171.37.35 (release 13-08-2014 CrysAlis171 .NET)
(compiled Aug 13 2014,18:06:01)
;
_computing_data_reduction
;
CrysAlisPro, Agilent Technologies,
Version 1.171.37.35 (release 13-08-2014 CrysAlis171 .NET)
(compiled Aug 13 2014,18:06:01)
;
_computing_molecular_graphics 'Bruker XP'
_computing_publication_material SHELXL-97
_computing_structure_refinement 'SHELXL-97 (Sheldrick, 1997)'
_computing_structure_solution 'SHELXS-97 (Sheldrick, 1990)'
_diffrn_ambient_temperature 100(2)
_diffrn_detector_area_resol_mean 16.1419
_diffrn_measured_fraction_theta_full 0.992
_diffrn_measured_fraction_theta_max 0.945
_diffrn_measurement_device_type 'Oxford Diffraction Xcalibur, Eos'
_diffrn_measurement_method '\w scan'
_diffrn_radiation_monochromator graphite
_diffrn_radiation_type MoK\a
_diffrn_radiation_wavelength 0.71073
_diffrn_reflns_av_R_equivalents 0.0518
_diffrn_reflns_av_sigmaI/netI 0.0289
_diffrn_reflns_limit_h_max 14
_diffrn_reflns_limit_h_min -14
_diffrn_reflns_limit_k_max 19
_diffrn_reflns_limit_k_min -19
_diffrn_reflns_limit_l_max 23
_diffrn_reflns_limit_l_min -23
_diffrn_reflns_number 163196
_diffrn_reflns_theta_full 30.00
_diffrn_reflns_theta_max 31.04
_diffrn_reflns_theta_min 2.16
_diffrn_source 'Enhance (Mo) X-ray Source'
_exptl_absorpt_coefficient_mu 7.475
_exptl_absorpt_correction_T_max 1.00000
_exptl_absorpt_correction_T_min 0.30588
_exptl_absorpt_correction_type multi-scan
_exptl_absorpt_process_details
;
CrysAlisPro, Agilent Technologies,
Version 1.171.37.35 (release 13-08-2014 CrysAlis171 .NET)
(compiled Aug 13 2014,18:06:01)
;
_exptl_crystal_colour orange
_exptl_crystal_density_diffrn 1.854
_exptl_crystal_density_method 'not measured'
_exptl_crystal_description plate
_exptl_crystal_F_000 1176
_exptl_crystal_size_max 0.8
_exptl_crystal_size_mid 0.3
_exptl_crystal_size_min 0.1
_refine_diff_density_max 0.733
_refine_diff_density_min -0.643
_refine_diff_density_rms 0.107
_refine_ls_extinction_method none
_refine_ls_goodness_of_fit_ref 1.046
_refine_ls_hydrogen_treatment mixed
_refine_ls_matrix_type full
_refine_ls_number_parameters 415
_refine_ls_number_reflns 12992
_refine_ls_number_restraints 20
_refine_ls_restrained_S_all 1.045
_refine_ls_R_factor_all 0.0414
_refine_ls_R_factor_gt 0.0270
_refine_ls_shift/su_max 0.002
_refine_ls_shift/su_mean 0.000
_refine_ls_structure_factor_coef Fsqd
_refine_ls_weighting_details 'calc w=1/[\s^2^(Fo^2^)+(0.0180P)^2^+1.5410P] where P=(Fo^2^+2Fc^2^)/3'
_refine_ls_weighting_scheme calc
_refine_ls_wR_factor_gt 0.0483
_refine_ls_wR_factor_ref 0.0518
_reflns_number_gt 10719
_reflns_number_total 12992
_reflns_threshold_expression >2sigma(I)
_cod_data_source_file c7dt04531j2.cif
_cod_data_source_block leon
_cod_depositor_comments 'Adding full bibliography for 7045509--7045531.cif.'
_cod_original_cell_volume 2149.10(14)
_cod_database_code 7045529

loop_
_symmetry_equiv_pos_as_xyz
'x, y, z'
'-x, -y, -z'

loop_
_atom_site_label
_atom_site_type_symbol
_atom_site_fract_x
_atom_site_fract_y
_atom_site_fract_z
_atom_site_U_iso_or_equiv
_atom_site_adp_type
_atom_site_occupancy
_atom_site_symmetry_multiplicity
_atom_site_calc_flag
_atom_site_refinement_flags
_atom_site_disorder_assembly
_atom_site_disorder_group
Br1 Br 0.16308(2) 0.270294(16) 0.504312(12) 0.02157(5) Uani 1 1 d . . .
Br2 Br 0.53082(2) 0.210127(16) 0.400106(13) 0.02083(5) Uani 1 1 d . . .
Br3 Br 0.06024(2) 0.357451(15) 0.308015(12) 0.01681(4) Uani 1 1 d . . .
Br4 Br 0.45420(2) 0.276793(15) 0.187571(12) 0.01739(4) Uani 1 1 d . . .
Br5 Br 0.33195(2) 0.342654(16) -0.013600(13) 0.02033(5) Uani 1 1 d . . .
Br6 Br -0.02640(2) 0.418748(15) 0.102483(13) 0.01812(5) Uani 1 1 d . . .
Se1 Se 0.30628(2) 0.273613(14) 0.359648(12) 0.01351(4) Uani 1 1 d . . .
Se2 Se 0.20085(2) 0.352772(14) 0.132871(12) 0.01309(4) Uani 1 1 d . . .
P1 P 0.36177(5) 0.59960(4) 0.30183(3) 0.01137(9) Uani 1 1 d . . .
P2 P 0.16251(5) 0.67796(4) 0.18659(3) 0.01146(9) Uani 1 1 d . . .
P3 P 0.39488(5) 0.94821(4) 0.26053(3) 0.01232(10) Uani 1 1 d . . .
P4 P 0.09549(5) 1.03701(4) 0.23886(3) 0.01169(9) Uani 1 1 d . . .
O1 O 0.12709(15) 0.77102(10) 0.23587(8) 0.0152(3) Uani 1 1 d . . .
O2 O 0.42765(15) 0.68753(10) 0.25959(9) 0.0153(3) Uani 1 1 d D . .
H01 H 0.381(3) 0.767(2) 0.273(2) 0.064(10) Uiso 1 1 d D . .
O3 O 0.32515(15) 0.86223(10) 0.29408(9) 0.0156(3) Uani 1 1 d . . .
O4 O 0.11794(15) 0.94593(10) 0.18929(8) 0.0152(3) Uani 1 1 d D A .
H02 H 0.128(4) 0.867(2) 0.212(2) 0.101(14) Uiso 1 1 d D . .
C01 C 0.2640(2) 0.56984(14) 0.23819(13) 0.0162(4) Uani 1 1 d . . .
H01A H 0.1981 0.5312 0.2744 0.019 Uiso 1 1 calc R . .
H01B H 0.3316 0.5252 0.1944 0.019 Uiso 1 1 calc R . .
C02 C 0.2612(2) 1.06055(14) 0.24005(12) 0.0130(4) Uani 1 1 d . A .
H02A H 0.3002 1.0936 0.1849 0.016 Uiso 1 1 calc R . .
H02B H 0.2410 1.1084 0.2837 0.016 Uiso 1 1 calc R . .
C1 C 0.2362(2) 0.62916(15) 0.40268(12) 0.0162(4) Uani 1 1 d . . .
H1 H 0.1475 0.6747 0.3905 0.019 Uiso 1 1 calc R . .
C2 C 0.5067(2) 0.48941(15) 0.30533(13) 0.0167(4) Uani 1 1 d . . .
H2 H 0.4678 0.4287 0.3208 0.020 Uiso 1 1 calc R . .
C3 C 0.2751(2) 0.69093(15) 0.08113(12) 0.0160(4) Uani 1 1 d . . .
H3 H 0.3690 0.6913 0.0881 0.019 Uiso 1 1 calc R . .
C4 C 0.0025(2) 0.64426(15) 0.18936(13) 0.0168(4) Uani 1 1 d . . .
H4 H 0.0304 0.5743 0.1699 0.020 Uiso 1 1 calc R . .
C5 C 0.4707(2) 0.97487(15) 0.33746(12) 0.0166(4) Uani 1 1 d . . .
H5 H 0.5057 1.0368 0.3174 0.020 Uiso 1 1 calc R . .
C6 C 0.5302(2) 0.91909(15) 0.16265(13) 0.0176(4) Uani 1 1 d . . .
H6 H 0.5965 0.8527 0.1734 0.021 Uiso 1 1 calc R . .
C7 C 0.0055(3) 1.01694(18) 0.34874(15) 0.0156(5) Uani 0.895(4) 1 d PDU A 1
H7 H 0.0765 0.9674 0.3751 0.019 Uiso 0.895(4) 1 calc PR A 1
C71 C -0.1155(3) 0.96790(18) 0.35834(16) 0.0234(6) Uani 0.895(4) 1 d PD A 1
H71A H -0.1526 0.9486 0.4179 0.035 Uiso 0.895(4) 1 calc PR A 1
H71B H -0.0800 0.9076 0.3259 0.035 Uiso 0.895(4) 1 calc PR A 1
H71C H -0.1914 1.0161 0.3374 0.035 Uiso 0.895(4) 1 calc PR A 1
C72 C -0.0440(3) 1.1130(2) 0.39724(19) 0.0207(6) Uani 0.895(4) 1 d PDU A 1
H72A H -0.1207 1.1615 0.3772 0.031 Uiso 0.895(4) 1 calc PR A 1
H72B H 0.0355 1.1432 0.3880 0.031 Uiso 0.895(4) 1 calc PR A 1
H72C H -0.0783 1.0957 0.4575 0.031 Uiso 0.895(4) 1 calc PR A 1
C7' C -0.045(3) 1.0343(13) 0.3398(13) 0.016 Uiso 0.105(4) 1 d PDU A 2
H7' H -0.1326 1.0329 0.3255 0.019 Uiso 0.105(4) 1 calc PR A 2
C71' C -0.002(2) 0.9383(13) 0.3933(13) 0.023 Uiso 0.105(4) 1 d PD A 2
H71D H 0.0744 0.9427 0.4163 0.035 Uiso 0.105(4) 1 calc PR A 2
H71E H 0.0318 0.8802 0.3585 0.035 Uiso 0.105(4) 1 calc PR A 2
H71F H -0.0836 0.9301 0.4396 0.035 Uiso 0.105(4) 1 calc PR A 2
C72' C -0.079(3) 1.1308(16) 0.3858(19) 0.019 Uiso 0.105(4) 1 d PDU A 2
H72D H -0.1559 1.1296 0.4369 0.029 Uiso 0.105(4) 1 calc PR A 2
H72E H -0.1073 1.1901 0.3488 0.029 Uiso 0.105(4) 1 calc PR A 2
H72F H 0.0057 1.1341 0.4010 0.029 Uiso 0.105(4) 1 calc PR A 2
C8 C 0.0103(2) 1.14717(14) 0.18253(12) 0.0143(4) Uani 1 1 d . A .
H8 H 0.0183 1.2087 0.2038 0.017 Uiso 1 1 calc R . .
C11 C 0.2835(3) 0.68751(16) 0.45640(13) 0.0258(5) Uani 1 1 d . . .
H11A H 0.2101 0.7024 0.5094 0.039 Uiso 1 1 calc R . .
H11B H 0.2985 0.7509 0.4255 0.039 Uiso 1 1 calc R . .
H11C H 0.3722 0.6464 0.4685 0.039 Uiso 1 1 calc R . .
C12 C 0.1965(2) 0.53407(16) 0.45193(13) 0.0223(5) Uani 1 1 d . . .
H12A H 0.2806 0.4871 0.4655 0.033 Uiso 1 1 calc R . .
H12B H 0.1605 0.5013 0.4175 0.033 Uiso 1 1 calc R . .
H12C H 0.1232 0.5534 0.5042 0.033 Uiso 1 1 calc R . .
C21 C 0.6117(2) 0.47725(17) 0.21768(14) 0.0251(5) Uani 1 1 d . . .
H21A H 0.6542 0.5346 0.2025 0.038 Uiso 1 1 calc R . .
H21B H 0.5615 0.4750 0.1762 0.038 Uiso 1 1 calc R . .
H21C H 0.6863 0.4143 0.2185 0.038 Uiso 1 1 calc R . .
C22 C 0.5827(3) 0.49464(18) 0.37075(15) 0.0282(5) Uani 1 1 d . . .
H22A H 0.6684 0.4385 0.3651 0.042 Uiso 1 1 calc R . .
H22B H 0.5196 0.4898 0.4274 0.042 Uiso 1 1 calc R . .
H22C H 0.6088 0.5589 0.3617 0.042 Uiso 1 1 calc R . .
C31 C 0.3033(2) 0.60042(16) 0.02923(13) 0.0236(5) Uani 1 1 d . . .
H31A H 0.2144 0.5974 0.0195 0.035 Uiso 1 1 calc R . .
H31B H 0.3420 0.5379 0.0600 0.035 Uiso 1 1 calc R . .
H31C H 0.3715 0.6082 -0.0250 0.035 Uiso 1 1 calc R . .
C32 C 0.2244(2) 0.79079(16) 0.03199(13) 0.0213(4) Uani 1 1 d . . .
H32A H 0.3000 0.7995 -0.0183 0.032 Uiso 1 1 calc R . .
H32B H 0.2002 0.8471 0.0678 0.032 Uiso 1 1 calc R . .
H32C H 0.1406 0.7895 0.0151 0.032 Uiso 1 1 calc R . .
C41 C -0.0808(3) 0.71476(19) 0.13168(15) 0.0292(5) Uani 1 1 d . . .
H41A H -0.1718 0.6990 0.1408 0.044 Uiso 1 1 calc R . .
H41B H -0.0266 0.7056 0.0728 0.044 Uiso 1 1 calc R . .
H41C H -0.0975 0.7850 0.1444 0.044 Uiso 1 1 calc R . .
C42 C -0.0894(2) 0.64299(17) 0.28007(14) 0.0255(5) Uani 1 1 d . . .
H42A H -0.1210 0.7114 0.2997 0.038 Uiso 1 1 calc R . .
H42B H -0.0340 0.5976 0.3162 0.038 Uiso 1 1 calc R . .
H42C H -0.1721 0.6191 0.2824 0.038 Uiso 1 1 calc R . .
C51 C 0.5955(3) 0.88526(18) 0.34802(16) 0.0293(5) Uani 1 1 d . . .
H51A H 0.6319 0.8968 0.3933 0.044 Uiso 1 1 calc R . .
H51B H 0.6709 0.8786 0.2953 0.044 Uiso 1 1 calc R . .
H51C H 0.5636 0.8231 0.3622 0.044 Uiso 1 1 calc R . .
C52 C 0.3584(2) 0.99297(16) 0.42166(12) 0.0197(4) Uani 1 1 d . . .
H52A H 0.3270 0.9313 0.4429 0.029 Uiso 1 1 calc R . .
H52B H 0.2773 1.0483 0.4137 0.029 Uiso 1 1 calc R . .
H52C H 0.3990 1.0108 0.4624 0.029 Uiso 1 1 calc R . .
C61 C 0.6189(3) 0.99614(18) 0.13272(15) 0.0295(5) Uani 1 1 d . . .
H61A H 0.6926 0.9746 0.0811 0.044 Uiso 1 1 calc R . .
H61B H 0.6633 1.0006 0.1766 0.044 Uiso 1 1 calc R . .
H61C H 0.5576 1.0625 0.1213 0.044 Uiso 1 1 calc R . .
C62 C 0.4643(2) 0.90462(17) 0.09487(13) 0.0237(5) Uani 1 1 d . . .
H62A H 0.4027 0.9693 0.0801 0.036 Uiso 1 1 calc R . .
H62B H 0.4084 0.8551 0.1164 0.036 Uiso 1 1 calc R . .
H62C H 0.5396 0.8802 0.0447 0.036 Uiso 1 1 calc R . .
C81 C -0.1468(2) 1.15593(17) 0.19364(15) 0.0253(5) Uani 1 1 d . . .
H81A H -0.1859 1.2147 0.1592 0.038 Uiso 1 1 calc R A .
H81B H -0.1982 1.1642 0.2530 0.038 Uiso 1 1 calc R . .
H81C H -0.1569 1.0945 0.1758 0.038 Uiso 1 1 calc R . .
C82 C 0.0908(2) 1.14259(15) 0.08883(12) 0.0186(4) Uani 1 1 d . . .
H82A H 0.0812 1.0840 0.0664 0.028 Uiso 1 1 calc R A .
H82B H 0.1912 1.1364 0.0826 0.028 Uiso 1 1 calc R . .
H82C H 0.0512 1.2045 0.0577 0.028 Uiso 1 1 calc R . .

loop_
_atom_site_aniso_label
_atom_site_aniso_U_11
_atom_site_aniso_U_22
_atom_site_aniso_U_33
_atom_site_aniso_U_23
_atom_site_aniso_U_13
_atom_site_aniso_U_12
Br1 0.02510(11) 0.01962(10) 0.01357(9) 0.00214(7) -0.00033(8) -0.00228(8)
Br2 0.02021(11) 0.02053(11) 0.02200(10) 0.00026(8) -0.00935(8) -0.00260(8)
Br3 0.01630(10) 0.01690(10) 0.01586(9) -0.00027(7) -0.00252(7) -0.00432(8)
Br4 0.01392(9) 0.02054(10) 0.01620(9) -0.00228(7) -0.00218(7) -0.00339(8)
Br5 0.01925(10) 0.02494(11) 0.01604(9) -0.00555(8) 0.00010(8) -0.00731(8)
Br6 0.01543(10) 0.01665(10) 0.02228(10) -0.00145(8) -0.00700(8) -0.00201(8)
Se1 0.01691(10) 0.00940(9) 0.01350(9) -0.00028(7) -0.00306(7) -0.00346(7)
Se2 0.01370(9) 0.01031(9) 0.01524(9) -0.00109(7) -0.00264(7) -0.00412(7)
P1 0.0136(2) 0.0083(2) 0.0119(2) -0.00043(17) -0.00328(18) -0.00251(18)
P2 0.0142(2) 0.0088(2) 0.0121(2) -0.00147(17) -0.00390(18) -0.00320(18)
P3 0.0146(2) 0.0085(2) 0.0143(2) -0.00096(17) -0.00462(19) -0.00280(18)
P4 0.0148(2) 0.0079(2) 0.0117(2) -0.00053(17) -0.00205(18) -0.00335(18)
O1 0.0230(8) 0.0090(6) 0.0140(6) -0.0018(5) -0.0055(6) -0.0039(6)
O2 0.0182(7) 0.0094(7) 0.0171(7) -0.0001(5) -0.0026(6) -0.0041(5)
O3 0.0193(7) 0.0095(6) 0.0174(7) -0.0002(5) -0.0045(6) -0.0036(5)
O4 0.0216(8) 0.0098(7) 0.0146(7) -0.0014(5) -0.0050(6) -0.0045(6)
C01 0.0215(10) 0.0096(9) 0.0197(10) -0.0007(7) -0.0090(8) -0.0036(8)
C02 0.0169(10) 0.0081(9) 0.0151(9) -0.0008(7) -0.0059(7) -0.0030(7)
C1 0.0186(10) 0.0127(9) 0.0135(9) -0.0024(7) 0.0003(8) -0.0020(8)
C2 0.0158(10) 0.0101(9) 0.0214(10) 0.0015(7) -0.0035(8) -0.0016(7)
C3 0.0170(10) 0.0160(10) 0.0149(9) -0.0024(7) -0.0008(8) -0.0070(8)
C4 0.0154(10) 0.0152(10) 0.0212(10) -0.0055(8) -0.0031(8) -0.0055(8)
C5 0.0171(10) 0.0161(10) 0.0183(10) -0.0017(8) -0.0076(8) -0.0038(8)
C6 0.0167(10) 0.0129(9) 0.0204(10) -0.0046(8) 0.0001(8) -0.0031(8)
C7 0.0166(13) 0.0124(11) 0.0156(11) -0.0008(8) -0.0002(9) -0.0045(9)
C71 0.0235(13) 0.0188(12) 0.0243(12) -0.0013(9) 0.0034(10) -0.0097(10)
C72 0.0225(17) 0.0210(14) 0.0159(13) -0.0045(11) 0.0021(10) -0.0073(11)
C8 0.0164(10) 0.0087(9) 0.0173(9) 0.0002(7) -0.0053(8) -0.0018(7)
C11 0.0459(15) 0.0167(11) 0.0146(10) -0.0022(8) -0.0077(10) -0.0076(10)
C12 0.0251(12) 0.0178(10) 0.0188(10) 0.0007(8) 0.0018(9) -0.0060(9)
C21 0.0191(11) 0.0214(11) 0.0282(12) -0.0063(9) 0.0036(9) -0.0027(9)
C22 0.0235(12) 0.0283(13) 0.0308(12) 0.0037(10) -0.0136(10) 0.0002(10)
C31 0.0290(12) 0.0214(11) 0.0183(10) -0.0075(8) 0.0019(9) -0.0085(9)
C32 0.0312(12) 0.0191(11) 0.0147(9) 0.0001(8) -0.0056(9) -0.0091(9)
C41 0.0220(12) 0.0396(14) 0.0292(12) 0.0007(10) -0.0133(10) -0.0075(10)
C42 0.0207(11) 0.0248(12) 0.0258(11) 0.0005(9) 0.0016(9) -0.0070(9)
C51 0.0240(12) 0.0313(13) 0.0333(13) -0.0031(10) -0.0168(10) 0.0017(10)
C52 0.0261(11) 0.0195(10) 0.0151(9) 0.0004(8) -0.0083(8) -0.0063(9)
C61 0.0254(12) 0.0319(13) 0.0295(12) -0.0074(10) 0.0059(10) -0.0156(10)
C62 0.0288(12) 0.0225(11) 0.0182(10) -0.0075(8) -0.0005(9) -0.0069(9)
C81 0.0175(11) 0.0239(12) 0.0331(12) -0.0005(9) -0.0075(9) -0.0029(9)
C82 0.0241(11) 0.0163(10) 0.0158(9) 0.0013(8) -0.0079(8) -0.0045(8)

loop_
_atom_type_symbol
_atom_type_description
_atom_type_scat_dispersion_real
_atom_type_scat_dispersion_imag
_atom_type_scat_source
C C 0.0033 0.0016 'International Tables Vol C Tables 4.2.6.8 and 6.1.1.4'
H H 0.0000 0.0000 'International Tables Vol C Tables 4.2.6.8 and 6.1.1.4'
P P 0.1023 0.0942 'International Tables Vol C Tables 4.2.6.8 and 6.1.1.4'
Se Se -0.0929 2.2259 'International Tables Vol C Tables 4.2.6.8 and 6.1.1.4'
Br Br -0.2901 2.4595 'International Tables Vol C Tables 4.2.6.8 and 6.1.1.4'
O O 0.0106 0.0060 'International Tables Vol C Tables 4.2.6.8 and 6.1.1.4'

loop_
_geom_angle_atom_site_label_1
_geom_angle_atom_site_label_2
_geom_angle_atom_site_label_3
_geom_angle
Se1 Br3 Se2 94.582(9)
Se1 Br4 Se2 93.386(9)
Br1 Se1 Br2 93.346(10)
Br1 Se1 Br3 88.994(10)
Br2 Se1 Br3 175.759(10)
Br1 Se1 Br4 175.526(11)
Br2 Se1 Br4 90.792(10)
Br3 Se1 Br4 86.982(9)
Br6 Se2 Br5 94.186(11)
Br6 Se2 Br3 88.942(9)
Br5 Se2 Br3 176.756(11)
Br6 Se2 Br4 173.827(10)
Br5 Se2 Br4 91.980(10)
Br3 Se2 Br4 84.898(9)
O2 P1 C2 106.86(9)
O2 P1 C01 111.15(9)
C2 P1 C01 105.90(10)
O2 P1 C1 112.61(8)
C2 P1 C1 114.53(9)
C01 P1 C1 105.65(10)
O1 P2 C4 110.52(9)
O1 P2 C3 112.54(8)
C4 P2 C3 113.65(10)
O1 P2 C01 109.43(8)
C4 P2 C01 104.98(9)
C3 P2 C01 105.23(10)
O3 P3 C5 110.21(9)
O3 P3 C6 111.28(9)
C5 P3 C6 110.01(10)
O3 P3 C02 108.82(9)
C5 P3 C02 108.41(9)
C6 P3 C02 108.04(9)
O4 P4 C8 106.81(9)
O4 P4 C7 111.29(9)
C8 P4 C7 116.17(11)
O4 P4 C02 112.72(9)
C8 P4 C02 104.78(9)
C7 P4 C02 105.03(11)
O4 P4 C7' 110.3(6)
C8 P4 C7' 101.4(6)
C7 P4 C7' 17.2(6)
C02 P4 C7' 119.3(7)
P1 C01 P2 115.42(10)
P3 C02 P4 114.48(10)
C11 C1 C12 111.50(17)
C11 C1 P1 113.66(15)
C12 C1 P1 111.52(14)
C22 C2 C21 110.22(18)
C22 C2 P1 112.07(15)
C21 C2 P1 109.55(14)
C31 C3 C32 110.85(17)
C31 C3 P2 112.82(14)
C32 C3 P2 114.14(14)
C41 C4 C42 110.65(18)
C41 C4 P2 112.59(15)
C42 C4 P2 109.36(15)
C52 C5 C51 110.16(17)
C52 C5 P3 109.93(14)
C51 C5 P3 109.16(15)
C62 C6 C61 111.95(18)
C62 C6 P3 110.25(15)
C61 C6 P3 113.42(15)
C71 C7 C72 112.0(2)
C71 C7 P4 111.36(17)
C72 C7 P4 113.06(18)
C71' C7' C72' 113.1(17)
C71' C7' P4 110.2(15)
C72' C7' P4 110.7(18)
C81 C8 C82 110.29(17)
C81 C8 P4 113.16(14)
C82 C8 P4 108.08(13)

loop_
_geom_bond_atom_site_label_1
_geom_bond_atom_site_label_2
_geom_bond_distance
Br1 Se1 2.4275(3)
Br2 Se1 2.4590(3)
Br3 Se1 2.7719(3)
Br3 Se2 2.8497(3)
Br4 Se1 2.8221(3)
Br4 Se2 2.8549(3)
Br5 Se2 2.4169(3)
Br6 Se2 2.4087(3)
P1 O2 1.5422(14)
P1 C2 1.802(2)
P1 C01 1.805(2)
P1 C1 1.809(2)
P2 O1 1.5244(14)
P2 C4 1.810(2)
P2 C3 1.813(2)
P2 C01 1.818(2)
P3 O3 1.5168(14)
P3 C5 1.801(2)
P3 C6 1.812(2)
P3 C02 1.8155(19)
P4 O4 1.5307(14)
P4 C8 1.8057(19)
P4 C7 1.813(2)
P4 C02 1.818(2)
P4 C7' 1.87(2)
C1 C11 1.538(3)
C1 C12 1.540(3)
C2 C22 1.528(3)
C2 C21 1.537(3)
C3 C31 1.534(3)
C3 C32 1.535(3)
C4 C41 1.524(3)
C4 C42 1.529(3)
C5 C52 1.530(3)
C5 C51 1.534(3)
C6 C62 1.531(3)
C6 C61 1.532(3)
C7 C71 1.533(3)
C7 C72 1.536(3)
C7' C71' 1.517(15)
C7' C72' 1.536(15)
C8 C81 1.531(3)
C8 C82 1.537(3)

loop_
_geom_hbond_atom_site_label_D
_geom_hbond_atom_site_label_H
_geom_hbond_atom_site_label_A
_geom_hbond_distance_DH
_geom_hbond_distance_HA
_geom_hbond_distance_DA
_geom_hbond_angle_DHA
O2 H01 O3 1.09(3) 1.34(3) 2.4220(19) 177(3)
O4 H02 O1 1.09(3) 1.34(3) 2.4176(18) 173(4)
